data_7008127
loop_
_publ_author_name
'P\'erez, Julio'
'Morales, Dolores'
'Nieto, Sonia'
'Riera, Luc\'ia'
'Riera, V\'ictor'
'Miguel, Daniel'

_publ_section_title
;
 New [Mo(eta3-allyl)(CO)2L3]+ complexes with monodentate or tridentate
 nitrogen-donor ligands.
;
_journal_issue 5
_journal_name_full 'Dalton transactions (Cambridge, England : 2003)'
_journal_page_first 884
_journal_page_last 888
_journal_paper_doi 10.1039/b417332e
_journal_year 2005
_chemical_formula_sum 'C15 H17 F3 Mo N6 O5 S'
_chemical_formula_weight 546.35
_chemical_name_systematic
;
?
;
_space_group_IT_number 33
_symmetry_cell_setting orthorhombic
_symmetry_space_group_name_Hall 'P 2c -2n'
_symmetry_space_group_name_H-M 'P n a 21'
_atom_sites_solution_hydrogens geom
_atom_sites_solution_primary direct
_atom_sites_solution_secondary difmap
_audit_creation_method SHELXL-97
_cell_angle_alpha 90.00
_cell_angle_beta 90.00
_cell_angle_gamma 90.00
_cell_formula_units_Z 8
_cell_length_a 21.900(5)
_cell_length_b 26.529(6)
_cell_length_c 7.3441(16)
_cell_measurement_temperature 296(2)
_cell_volume 4266.8(17)
_computing_cell_refinement 'Bruker SMART'
_computing_data_collection 'Bruker SMART'
_computing_data_reduction 'Bruker SHELXTL'
_computing_molecular_graphics 'Bruker SHELXTL'
_computing_publication_material 'Bruker SHELXTL'
_computing_structure_refinement 'SHELXL-97 (Sheldrick, 1997)'
_computing_structure_solution 'SHELXS-97 (Sheldrick, 1990)'
_diffrn_ambient_temperature 296(2)
_diffrn_measured_fraction_theta_full 1.000
_diffrn_measured_fraction_theta_max 1.000
_diffrn_measurement_device_type 'CCD area detector'
_diffrn_measurement_method 'phi and omega scans'
_diffrn_radiation_monochromator graphite
_diffrn_radiation_source 'fine-focus sealed tube'
_diffrn_radiation_type MoK\a
_diffrn_radiation_wavelength 0.71073
_diffrn_reflns_av_R_equivalents 0.0442
_diffrn_reflns_av_sigmaI/netI 0.0496
_diffrn_reflns_limit_h_max 22
_diffrn_reflns_limit_h_min -24
_diffrn_reflns_limit_k_max 29
_diffrn_reflns_limit_k_min -28
_diffrn_reflns_limit_l_max 8
_diffrn_reflns_limit_l_min -8
_diffrn_reflns_number 18771
_diffrn_reflns_theta_full 23.26
_diffrn_reflns_theta_max 23.26
_diffrn_reflns_theta_min 1.21
_exptl_absorpt_coefficient_mu 0.778
_exptl_absorpt_correction_T_max 1.00000
_exptl_absorpt_correction_T_min 0.766737
_exptl_absorpt_correction_type SADABS
_exptl_crystal_colour YELLOW
_exptl_crystal_density_diffrn 1.701
_exptl_crystal_density_method 'not measured'
_exptl_crystal_description PRISM
_exptl_crystal_F_000 2192
_exptl_crystal_size_max 0.09
_exptl_crystal_size_mid 0.12
_exptl_crystal_size_min 0.25
_refine_diff_density_max 0.668
_refine_diff_density_min -0.481
_refine_diff_density_rms 0.076
_refine_ls_abs_structure_details 'Flack H D (1983), Acta Cryst. A39, 876-881'
_refine_ls_abs_structure_Flack 0.02(6)
_refine_ls_extinction_method none
_refine_ls_goodness_of_fit_ref 1.105
_refine_ls_hydrogen_treatment mixed
_refine_ls_matrix_type full
_refine_ls_number_parameters 559
_refine_ls_number_reflns 6065
_refine_ls_number_restraints 7
_refine_ls_restrained_S_all 1.105
_refine_ls_R_factor_all 0.0642
_refine_ls_R_factor_gt 0.0472
_refine_ls_shift/su_max 0.001
_refine_ls_shift/su_mean 0.000
_refine_ls_structure_factor_coef Fsqd
_refine_ls_weighting_details 'calc w=1/[\s^2^(Fo^2^)+(0.0655P)^2^+0.0000P] where P=(Fo^2^+2Fc^2^)/3'
_refine_ls_weighting_scheme calc
_refine_ls_wR_factor_gt 0.1136
_refine_ls_wR_factor_ref 0.1224
_reflns_number_gt 4827
_reflns_number_total 6065
_reflns_threshold_expression >2sigma(I)
_cod_data_source_file b417332e.txt
_cod_data_source_block Compound_5_(sn51a)
_cod_depositor_comments
;
The following automatic conversions were performed:
'_symmetry_cell_setting' value 'Orthorhombic' changed to 'orthorhombic'
according to '/home/saulius/struct/CIF-dictionaries/cif_core.dic'
dictionary named 'cif_core.dic' version 2.4.1 from 2010-06-29.

Automatic conversion script
Id: cif_fix_enum 1527 2010-12-29 10:47:43Z saulius 
;
_cod_original_cell_volume 4266.8(16)
_cod_original_sg_symbol_H-M Pna2(1)
_cod_database_code 7008127

loop_
_symmetry_equiv_pos_as_xyz
'x, y, z'
'-x, -y, z+1/2'
'x+1/2, -y+1/2, z'
'-x+1/2, y+1/2, z+1/2'

loop_
_atom_site_label
_atom_site_type_symbol
_atom_site_fract_x
_atom_site_fract_y
_atom_site_fract_z
_atom_site_U_iso_or_equiv
_atom_site_adp_type
_atom_site_occupancy
_atom_site_symmetry_multiplicity
_atom_site_calc_flag
_atom_site_refinement_flags
_atom_site_disorder_assembly
_atom_site_disorder_group
Mo1 Mo 0.52000(3) 0.36999(2) 0.6879(2) 0.04439(18) Uani 1 1 d D . .
C2 C 0.5973(4) 0.3928(3) 0.7853(13) 0.066(3) Uani 1 1 d D . .
O2 O 0.6426(3) 0.4076(3) 0.8299(13) 0.108(3) Uani 1 1 d D . .
N1 N 0.5744(3) 0.3130(2) 0.5341(9) 0.0421(15) Uani 1 1 d . . .
N2 N 0.6500(4) 0.2791(4) 0.3882(12) 0.087(3) Uani 1 1 d . . .
H2 H 0.6834 0.2764 0.3276 0.104 Uiso 1 1 calc R . .
N3 N 0.4413(3) 0.3355(2) 0.5231(10) 0.0483(16) Uani 1 1 d . . .
N4 N 0.3890(3) 0.3012(3) 0.3047(11) 0.065(2) Uani 1 1 d . . .
H4 H 0.3806 0.2874 0.2018 0.077 Uiso 1 1 calc R . .
N5 N 0.5088(3) 0.3017(3) 0.8739(9) 0.0549(18) Uani 1 1 d . . .
N6 N 0.4798(5) 0.2304(3) 0.9872(11) 0.082(3) Uani 1 1 d . . .
H6 H 0.4567 0.2052 1.0125 0.099 Uiso 1 1 calc R . .
C1 C 0.5392(4) 0.4205(3) 0.5056(15) 0.064(3) Uani 1 1 d . . .
O1 O 0.5531(4) 0.4504(3) 0.3983(14) 0.114(3) Uani 1 1 d . . .
C3 C 0.5053(5) 0.4131(4) 0.9596(15) 0.089(3) Uani 1 1 d D . .
H3A H 0.5093 0.3937 1.0709 0.107 Uiso 1 1 calc R . .
H3B H 0.5222 0.4468 0.9673 0.107 Uiso 1 1 calc R . .
C4 C 0.4555(5) 0.4082(4) 0.8718(16) 0.080(3) Uani 1 1 d D . .
H4A H 0.4204 0.3904 0.9241 0.096 Uiso 1 1 calc R . .
C5 C 0.4505(4) 0.4360(4) 0.7059(19) 0.095(4) Uani 1 1 d D . .
H5A H 0.4671 0.4699 0.7054 0.113 Uiso 1 1 calc R . .
H5B H 0.4128 0.4325 0.6377 0.113 Uiso 1 1 calc R . .
C11 C 0.5688(4) 0.2629(3) 0.5347(13) 0.057(2) Uani 1 1 d . . .
H11 H 0.5374 0.2456 0.5924 0.068 Uiso 1 1 calc R . .
C12 C 0.6143(4) 0.2403(4) 0.4418(14) 0.069(3) Uani 1 1 d . . .
H12 H 0.6198 0.2061 0.4198 0.083 Uiso 1 1 calc R . .
C13 C 0.6253(4) 0.3224(4) 0.4437(12) 0.058(2) Uani 1 1 d . . .
H13 H 0.6413 0.3543 0.4222 0.070 Uiso 1 1 calc R . .
C14 C 0.3803(4) 0.3310(3) 0.5731(14) 0.067(3) Uani 1 1 d . . .
H14 H 0.3638 0.3408 0.6843 0.080 Uiso 1 1 calc R . .
C15 C 0.3498(4) 0.3107(4) 0.4380(15) 0.070(3) Uani 1 1 d . . .
H15 H 0.3081 0.3042 0.4361 0.084 Uiso 1 1 calc R . .
C16 C 0.4440(4) 0.3170(3) 0.3598(12) 0.058(2) Uani 1 1 d . . .
H16 H 0.4794 0.3150 0.2903 0.069 Uiso 1 1 calc R . .
C17 C 0.5551(5) 0.2817(4) 0.9810(14) 0.069(3) Uani 1 1 d . . .
H17 H 0.5925 0.2970 1.0040 0.083 Uiso 1 1 calc R . .
C18 C 0.4641(5) 0.2689(3) 0.8847(12) 0.065(2) Uani 1 1 d . . .
H18 H 0.4264 0.2724 0.8276 0.078 Uiso 1 1 calc R . .
C19 C 0.5373(6) 0.2364(4) 1.0466(15) 0.093(3) Uani 1 1 d . . .
H19 H 0.5600 0.2142 1.1174 0.112 Uiso 1 1 calc R . .
Mo51 Mo 0.23153(3) 0.44328(2) 0.15586(19) 0.0566(2) Uani 1 1 d D . .
C52 C 0.2051(6) 0.3830(5) 0.282(2) 0.236(15) Uani 1 1 d D . .
O52 O 0.1911(5) 0.3534(4) 0.3812(15) 0.172(5) Uani 1 1 d D . .
N51 N 0.1682(3) 0.5018(2) 0.2828(10) 0.0533(18) Uani 1 1 d . . .
N52 N 0.1326(7) 0.5655(4) 0.4296(14) 0.113(5) Uani 1 1 d . . .
H52 H 0.1307 0.5947 0.4801 0.135 Uiso 1 1 calc R . .
N53 N 0.1533(4) 0.4313(3) -0.0401(11) 0.070(2) Uani 1 1 d . . .
N54 N 0.0970(6) 0.3986(5) -0.255(2) 0.144(6) Uani 1 1 d . . .
H54 H 0.0852 0.3782 -0.3388 0.173 Uiso 1 1 calc R . .
N55 N 0.2539(4) 0.5050(3) -0.0457(10) 0.066(2) Uani 1 1 d . . .
N56 N 0.2513(5) 0.5695(3) -0.2220(13) 0.094(3) Uani 1 1 d . . .
H56 H 0.2381 0.5967 -0.2714 0.113 Uiso 1 1 calc R . .
C51 C 0.2807(4) 0.3945(3) 0.0331(12) 0.057(2) Uani 1 1 d . . .
O51 O 0.3109(3) 0.3629(3) -0.0331(12) 0.091(2) Uani 1 1 d . . .
C53 C 0.3431(5) 0.4547(4) 0.252(2) 0.140(8) Uani 1 1 d D . .
H53A H 0.3638 0.4263 0.3076 0.168 Uiso 1 1 calc R . .
H53B H 0.3687 0.4766 0.1791 0.168 Uiso 1 1 calc R . .
C54 C 0.2988(6) 0.4745(5) 0.338(2) 0.178(10) Uani 1 1 d D . .
H54A H 0.2990 0.5108 0.3632 0.214 Uiso 1 1 calc R . .
C55 C 0.2637(8) 0.4414(7) 0.451(2) 0.41(3) Uani 1 1 d D . .
H55A H 0.2373 0.4569 0.5410 0.493 Uiso 1 1 calc R . .
H55B H 0.2835 0.4108 0.4924 0.493 Uiso 1 1 calc R . .
C61 C 0.1110(5) 0.4922(4) 0.3463(16) 0.082(3) Uani 1 1 d . . .
H61 H 0.0897 0.4622 0.3298 0.099 Uiso 1 1 calc R . .
C62 C 0.0906(7) 0.5317(7) 0.4343(19) 0.122(6) Uani 1 1 d . . .
H62 H 0.0526 0.5347 0.4900 0.146 Uiso 1 1 calc R . .
C63 C 0.1795(5) 0.5476(4) 0.3330(15) 0.081(3) Uani 1 1 d . . .
H63 H 0.2150 0.5654 0.3059 0.097 Uiso 1 1 calc R . .
C64 C 0.1470(6) 0.3927(5) -0.146(3) 0.142(7) Uani 1 1 d . . .
H64 H 0.1729 0.3649 -0.1472 0.171 Uiso 1 1 calc R . .
C65 C 0.0717(7) 0.4389(6) -0.2116(18) 0.113(5) Uani 1 1 d . . .
H65 H 0.0356 0.4513 -0.2613 0.136 Uiso 1 1 calc R . .
C66 C 0.1041(7) 0.4611(5) -0.0844(18) 0.120(5) Uani 1 1 d . . .
H66 H 0.0952 0.4922 -0.0322 0.144 Uiso 1 1 calc R . .
C67 C 0.2236(7) 0.5434(6) -0.0945(19) 0.144(7) Uani 1 1 d . . .
H67 H 0.1859 0.5522 -0.0454 0.172 Uiso 1 1 calc R . .
C68 C 0.2997(6) 0.5479(6) -0.258(2) 0.133(6) Uani 1 1 d . . .
H68 H 0.3283 0.5580 -0.3443 0.159 Uiso 1 1 calc R . .
C69 C 0.3035(6) 0.5070(5) -0.150(2) 0.124(6) Uani 1 1 d . . .
H69 H 0.3354 0.4839 -0.1490 0.148 Uiso 1 1 calc R . .
S1 S 0.47680(12) 0.11836(9) 0.3471(4) 0.0723(7) Uani 1 1 d . . .
O91 O 0.5332(3) 0.1401(3) 0.3901(14) 0.104(3) Uani 1 1 d . . .
O92 O 0.4704(5) 0.0681(3) 0.3997(17) 0.141(4) Uani 1 1 d . . .
O93 O 0.4550(4) 0.1310(3) 0.1684(13) 0.108(2) Uani 1 1 d . . .
C90 C 0.4230(5) 0.1499(4) 0.4892(19) 0.085(3) Uani 1 1 d . . .
F1 F 0.4387(4) 0.1444(3) 0.6638(13) 0.150(3) Uani 1 1 d . . .
F2 F 0.4241(3) 0.1989(3) 0.4654(13) 0.132(3) Uani 1 1 d . . .
F3 F 0.3689(3) 0.1340(4) 0.4762(16) 0.167(4) Uani 1 1 d . . .
S2 S 0.79032(11) 0.29527(10) 1.0373(4) 0.0634(6) Uani 1 1 d . . .
O94 O 0.7800(8) 0.3426(4) 1.0711(19) 0.260(10) Uani 1 1 d . . .
O95 O 0.7636(5) 0.2645(5) 1.1633(18) 0.183(5) Uani 1 1 d . . .
O96 O 0.8475(4) 0.2786(7) 1.0143(16) 0.219(8) Uani 1 1 d . . .
C91 C 0.7510(5) 0.2807(5) 0.8302(18) 0.082(3) Uani 1 1 d . . .
F4 F 0.6955(4) 0.2856(5) 0.8380(17) 0.215(6) Uani 1 1 d . . .
F5 F 0.7697(5) 0.3056(6) 0.6999(13) 0.232(7) Uani 1 1 d . . .
F6 F 0.7584(7) 0.2369(5) 0.780(2) 0.240(7) Uani 1 1 d . . .

loop_
_atom_site_aniso_label
_atom_site_aniso_U_11
_atom_site_aniso_U_22
_atom_site_aniso_U_33
_atom_site_aniso_U_23
_atom_site_aniso_U_13
_atom_site_aniso_U_12
Mo1 0.0487(3) 0.0360(3) 0.0486(4) -0.0074(3) -0.0001(4) -0.0011(3)
C2 0.070(6) 0.054(5) 0.072(7) -0.013(5) -0.019(5) -0.015(5)
O2 0.100(6) 0.099(6) 0.125(7) -0.035(5) -0.021(6) -0.033(5)
N1 0.042(4) 0.040(4) 0.045(4) -0.005(3) 0.003(3) 0.001(3)
N2 0.054(5) 0.131(8) 0.075(6) -0.025(6) 0.007(4) 0.043(6)
N3 0.042(4) 0.049(4) 0.054(5) -0.003(3) 0.002(3) -0.002(3)
N4 0.060(5) 0.074(5) 0.059(5) -0.012(4) -0.013(4) -0.011(4)
N5 0.065(5) 0.058(4) 0.042(4) 0.002(3) 0.005(4) -0.001(4)
N6 0.134(8) 0.059(5) 0.054(5) 0.009(4) 0.013(6) -0.018(5)
C1 0.057(5) 0.046(5) 0.090(8) -0.010(5) -0.001(5) -0.003(4)
O1 0.143(7) 0.065(5) 0.136(8) 0.046(5) 0.002(6) -0.026(5)
C3 0.113(9) 0.075(7) 0.079(8) -0.040(6) 0.012(8) -0.011(6)
C4 0.063(7) 0.097(8) 0.079(8) -0.039(7) 0.011(6) -0.001(6)
C5 0.089(7) 0.064(6) 0.131(12) -0.059(8) -0.021(8) 0.038(5)
C11 0.051(5) 0.051(5) 0.067(6) -0.008(5) 0.010(5) 0.001(4)
C12 0.070(6) 0.072(7) 0.065(7) -0.006(5) 0.017(5) 0.007(5)
C13 0.040(5) 0.075(6) 0.059(6) 0.003(5) 0.001(5) -0.014(4)
C14 0.043(5) 0.081(7) 0.077(7) -0.025(5) 0.001(5) 0.003(4)
C15 0.042(5) 0.076(7) 0.093(8) -0.005(6) -0.014(6) -0.010(5)
C16 0.059(6) 0.065(6) 0.049(6) -0.004(5) 0.004(5) -0.009(4)
C17 0.079(6) 0.070(7) 0.057(6) 0.002(5) -0.006(6) 0.002(5)
C18 0.090(7) 0.069(6) 0.036(5) 0.003(5) 0.006(5) -0.025(5)
C19 0.146(11) 0.091(9) 0.043(6) 0.007(6) -0.020(7) 0.005(8)
Mo51 0.0704(4) 0.0486(4) 0.0508(4) 0.0077(4) 0.0142(5) 0.0166(3)
C52 0.074(8) 0.28(2) 0.35(3) 0.28(2) 0.053(13) 0.048(11)
O52 0.143(9) 0.216(12) 0.159(11) 0.001(10) 0.016(8) -0.064(9)
N51 0.065(5) 0.040(4) 0.055(4) 0.000(3) 0.000(4) 0.005(3)
N52 0.191(14) 0.091(8) 0.057(6) -0.032(6) -0.031(8) 0.079(8)
N53 0.075(5) 0.072(5) 0.064(5) 0.001(4) 0.024(4) 0.003(4)
N54 0.094(8) 0.151(11) 0.188(15) -0.077(11) -0.003(9) -0.027(7)
N55 0.085(6) 0.063(5) 0.049(5) 0.011(4) 0.003(4) 0.016(4)
N56 0.144(10) 0.071(6) 0.068(6) 0.019(5) -0.008(6) 0.008(6)
C51 0.064(5) 0.049(5) 0.057(6) 0.008(4) 0.015(5) -0.002(4)
O51 0.085(5) 0.084(5) 0.106(6) -0.007(5) 0.019(5) 0.020(4)
C53 0.055(6) 0.079(8) 0.29(3) 0.041(10) 0.018(10) -0.008(6)
C54 0.105(11) 0.28(2) 0.154(16) 0.164(17) -0.008(11) 0.023(14)
C55 0.78(7) 0.35(4) 0.104(15) -0.058(19) -0.17(3) 0.46(5)
C61 0.087(8) 0.082(7) 0.077(8) 0.013(6) 0.025(6) 0.022(6)
C62 0.123(12) 0.169(16) 0.073(9) 0.000(11) 0.019(9) 0.088(11)
C63 0.109(9) 0.065(7) 0.068(7) -0.008(5) -0.008(7) 0.002(6)
C64 0.065(8) 0.096(9) 0.27(2) -0.062(12) -0.026(11) 0.013(7)
C65 0.135(12) 0.148(13) 0.058(8) 0.004(8) -0.007(8) 0.021(10)
C66 0.184(14) 0.100(10) 0.076(9) -0.002(7) -0.049(10) 0.057(9)
C67 0.197(15) 0.140(12) 0.094(10) 0.084(10) 0.065(11) 0.082(11)
C68 0.106(10) 0.149(13) 0.143(15) 0.079(11) 0.033(10) -0.012(9)
C69 0.088(8) 0.139(12) 0.143(12) 0.079(10) 0.056(9) 0.025(8)
S1 0.0792(17) 0.0526(14) 0.0851(19) 0.0083(12) -0.0147(15) -0.0057(12)
O91 0.054(4) 0.101(5) 0.159(9) 0.021(5) -0.017(5) -0.013(4)
O92 0.174(9) 0.063(5) 0.186(11) 0.024(6) 0.001(8) 0.004(5)
O93 0.140(6) 0.102(5) 0.081(5) -0.009(6) -0.018(6) -0.022(4)
C90 0.074(7) 0.078(8) 0.105(10) 0.015(7) 0.000(7) -0.012(6)
F1 0.180(7) 0.182(7) 0.087(6) 0.027(7) 0.021(7) -0.001(6)
F2 0.135(6) 0.077(5) 0.184(9) 0.003(5) 0.023(6) 0.018(4)
F3 0.073(5) 0.190(9) 0.237(12) -0.043(8) 0.018(6) -0.039(5)
S2 0.0613(14) 0.0688(16) 0.0602(16) -0.0017(12) -0.0046(12) 0.0146(11)
O94 0.45(2) 0.140(9) 0.188(13) -0.097(9) -0.184(15) 0.164(13)
O95 0.212(11) 0.226(11) 0.111(8) 0.064(10) -0.056(10) -0.046(9)
O96 0.080(6) 0.46(2) 0.116(9) -0.088(12) -0.026(6) 0.052(9)
C91 0.066(7) 0.093(8) 0.087(9) -0.010(7) -0.018(6) 0.024(6)
F4 0.074(5) 0.393(17) 0.178(10) -0.058(11) -0.056(6) 0.019(8)
F5 0.258(12) 0.357(17) 0.081(7) 0.070(9) -0.059(8) -0.163(12)
F6 0.327(15) 0.171(10) 0.224(13) -0.117(10) -0.139(12) 0.083(11)

loop_
_atom_type_symbol
_atom_type_description
_atom_type_scat_dispersion_real
_atom_type_scat_dispersion_imag
_atom_type_scat_source
C C 0.0033 0.0016 'International Tables Vol C Tables 4.2.6.8 and 6.1.1.4'
H H 0.0000 0.0000 'International Tables Vol C Tables 4.2.6.8 and 6.1.1.4'
N N 0.0061 0.0033 'International Tables Vol C Tables 4.2.6.8 and 6.1.1.4'
O O 0.0106 0.0060 'International Tables Vol C Tables 4.2.6.8 and 6.1.1.4'
F F 0.0171 0.0103 'International Tables Vol C Tables 4.2.6.8 and 6.1.1.4'
S S 0.1246 0.1234 'International Tables Vol C Tables 4.2.6.8 and 6.1.1.4'
Mo Mo -1.6832 0.6857 'International Tables Vol C Tables 4.2.6.8 and 6.1.1.4'

loop_
_geom_angle_atom_site_label_1
_geom_angle_atom_site_label_2
_geom_angle_atom_site_label_3
_geom_angle
_geom_angle_site_symmetry_1
_geom_angle_site_symmetry_3
_geom_angle_publ_flag
C2 Mo1 C1 81.3(4) . . ?
C2 Mo1 C4 101.0(4) . . ?
C1 Mo1 C4 104.2(4) . . ?
C2 Mo1 N1 86.1(3) . . ?
C1 Mo1 N1 90.2(3) . . ?
C4 Mo1 N1 164.7(3) . . ?
C2 Mo1 N5 96.9(3) . . ?
C1 Mo1 N5 169.9(3) . . ?
C4 Mo1 N5 85.9(4) . . ?
N1 Mo1 N5 79.7(2) . . ?
C2 Mo1 N3 167.5(3) . . ?
C1 Mo1 N3 94.3(3) . . ?
C4 Mo1 N3 91.4(3) . . ?
N1 Mo1 N3 82.2(2) . . ?
N5 Mo1 N3 85.3(2) . . ?
C2 Mo1 C3 69.5(4) . . ?
C1 Mo1 C3 106.4(4) . . ?
C4 Mo1 C3 32.5(3) . . ?
N1 Mo1 C3 147.4(3) . . ?
N5 Mo1 C3 82.0(3) . . ?
N3 Mo1 C3 123.0(3) . . ?
C2 Mo1 C5 108.4(4) . . ?
C1 Mo1 C5 70.2(4) . . ?
C4 Mo1 C5 36.7(4) . . ?
N1 Mo1 C5 152.7(4) . . ?
N5 Mo1 C5 119.6(4) . . ?
N3 Mo1 C5 80.7(3) . . ?
C3 Mo1 C5 59.3(4) . . ?
O2 C2 Mo1 175.0(10) . . ?
C13 N1 C11 105.5(7) . . ?
C13 N1 Mo1 125.1(6) . . ?
C11 N1 Mo1 128.7(5) . . ?
C13 N2 C12 109.4(8) . . ?
C16 N3 C14 104.8(7) . . ?
C16 N3 Mo1 127.1(5) . . ?
C14 N3 Mo1 128.1(6) . . ?
C15 N4 C16 107.4(8) . . ?
C18 N5 C17 104.9(8) . . ?
C18 N5 Mo1 130.0(6) . . ?
C17 N5 Mo1 124.4(6) . . ?
C18 N6 C19 109.9(9) . . ?
O1 C1 Mo1 177.4(9) . . ?
C4 C3 Mo1 68.5(6) . . ?
C3 C4 C5 116.4(10) . . ?
C3 C4 Mo1 78.9(6) . . ?
C5 C4 Mo1 76.3(6) . . ?
C4 C5 Mo1 67.0(5) . . ?
N1 C11 C12 112.0(8) . . ?
C11 C12 N2 103.7(9) . . ?
N1 C13 N2 109.5(8) . . ?
C15 C14 N3 109.0(8) . . ?
C14 C15 N4 107.9(8) . . ?
N3 C16 N4 110.9(8) . . ?
C19 C17 N5 109.4(9) . . ?
N5 C18 N6 110.7(9) . . ?
N6 C19 C17 105.0(10) . . ?
C51 Mo51 C52 80.5(5) . . ?
C51 Mo51 C54 99.7(5) . . ?
C52 Mo51 C54 103.0(6) . . ?
C51 Mo51 N53 91.8(3) . . ?
C52 Mo51 N53 87.8(5) . . ?
C54 Mo51 N53 165.3(4) . . ?
C51 Mo51 N55 93.4(3) . . ?
C52 Mo51 N55 167.3(6) . . ?
C54 Mo51 N55 88.9(4) . . ?
N53 Mo51 N55 81.3(3) . . ?
C51 Mo51 C55 105.1(5) . . ?
C52 Mo51 C55 67.7(7) . . ?
C54 Mo51 C55 37.5(4) . . ?
N53 Mo51 C55 146.8(5) . . ?
N55 Mo51 C55 124.8(5) . . ?
C51 Mo51 N51 175.5(3) . . ?
C52 Mo51 N51 100.7(5) . . ?
C54 Mo51 N51 84.3(4) . . ?
N53 Mo51 N51 84.0(3) . . ?
N55 Mo51 N51 84.7(3) . . ?
C55 Mo51 N51 79.3(4) . . ?
C51 Mo51 C53 70.9(4) . . ?
C52 Mo51 C53 104.5(5) . . ?
C54 Mo51 C53 29.7(4) . . ?
N53 Mo51 C53 156.3(4) . . ?
N55 Mo51 C53 83.6(4) . . ?
C55 Mo51 C53 56.3(5) . . ?
N51 Mo51 C53 112.7(4) . . ?
O52 C52 Mo51 167.6(16) . . ?
C63 N51 C61 104.8(9) . . ?
C63 N51 Mo51 129.7(7) . . ?
C61 N51 Mo51 124.9(6) . . ?
C62 N52 C63 108.4(11) . . ?
C64 N53 C66 103.3(11) . . ?
C64 N53 Mo51 125.0(9) . . ?
C66 N53 Mo51 131.6(8) . . ?
C65 N54 C64 107.7(12) . . ?
C67 N55 C69 103.4(10) . . ?
C67 N55 Mo51 130.8(8) . . ?
C69 N55 Mo51 125.7(7) . . ?
C68 N56 C67 107.9(11) . . ?
O51 C51 Mo51 176.0(8) . . ?
C54 C53 Mo51 57.2(9) . . ?
C53 C54 C55 116.4(10) . . ?
C53 C54 Mo51 93.1(11) . . ?
C55 C54 Mo51 75.9(10) . . ?
C54 C55 Mo51 66.6(9) . . ?
C62 C61 N51 109.5(12) . . ?
N52 C62 C61 107.5(13) . . ?
N51 C63 N52 109.7(11) . . ?
N53 C64 N54 110.3(11) . . ?
N54 C65 C66 109.0(14) . . ?
C65 C66 N53 109.6(13) . . ?
N55 C67 N56 112.5(12) . . ?
N56 C68 C69 107.4(12) . . ?
N55 C69 C68 108.8(11) . . ?
O92 S1 O91 114.9(6) . . ?
O92 S1 O93 116.3(6) . . ?
O91 S1 O93 113.7(5) . . ?
O92 S1 C90 102.7(6) . . ?
O91 S1 C90 104.9(6) . . ?
O93 S1 C90 101.9(6) . . ?
F3 C90 F2 109.7(10) . . ?
F3 C90 F1 106.2(11) . . ?
F2 C90 F1 103.4(11) . . ?
F3 C90 S1 114.8(10) . . ?
F2 C90 S1 112.1(8) . . ?
F1 C90 S1 109.9(8) . . ?
O94 S2 O96 120.5(11) . . ?
O94 S2 O95 111.9(11) . . ?
O96 S2 O95 106.8(9) . . ?
O94 S2 C91 106.7(6) . . ?
O96 S2 C91 105.7(6) . . ?
O95 S2 C91 103.9(7) . . ?
F4 C91 F6 104.1(13) . . ?
F4 C91 F5 108.0(12) . . ?
F6 C91 F5 103.3(13) . . ?
F4 C91 S2 114.5(10) . . ?
F6 C91 S2 113.4(9) . . ?
F5 C91 S2 112.6(9) . . ?

loop_
_geom_bond_atom_site_label_1
_geom_bond_atom_site_label_2
_geom_bond_distance
_geom_bond_site_symmetry_2
_geom_bond_publ_flag
Mo1 C2 1.936(8) . ?
Mo1 C1 1.941(11) . ?
Mo1 C4 2.202(10) . ?
Mo1 N1 2.232(6) . ?
Mo1 N5 2.283(7) . ?
Mo1 N3 2.296(6) . ?
Mo1 C3 2.322(10) . ?
Mo1 C5 2.325(8) . ?
C2 O2 1.116(8) . ?
N1 C13 1.322(9) . ?
N1 C11 1.334(10) . ?
N2 C13 1.333(11) . ?
N2 C12 1.352(12) . ?
N3 C16 1.298(11) . ?
N3 C14 1.389(10) . ?
N4 C15 1.325(12) . ?
N4 C16 1.338(10) . ?
N5 C18 1.313(10) . ?
N5 C17 1.388(11) . ?
N6 C18 1.314(12) . ?
N6 C19 1.343(13) . ?
C1 O1 1.157(12) . ?
C3 C4 1.273(12) . ?
C4 C5 1.430(15) . ?
C11 C12 1.347(12) . ?
C14 C15 1.312(12) . ?
C17 C19 1.351(14) . ?
Mo51 C51 1.908(9) . ?
Mo51 C52 1.936(8) . ?
Mo51 C54 2.156(18) . ?
Mo51 N53 2.260(9) . ?
Mo51 N55 2.261(7) . ?
Mo51 C55 2.280(17) . ?
Mo51 N51 2.281(7) . ?
Mo51 C53 2.562(12) . ?
C52 O52 1.115(8) . ?
N51 C63 1.294(11) . ?
N51 C61 1.361(12) . ?
N52 C62 1.286(18) . ?
N52 C63 1.337(15) . ?
N53 C64 1.292(15) . ?
N53 C66 1.375(14) . ?
N54 C65 1.247(15) . ?
N54 C64 1.366(18) . ?
N55 C67 1.269(13) . ?
N55 C69 1.330(13) . ?
N56 C68 1.233(15) . ?
N56 C67 1.312(15) . ?
C51 O51 1.174(10) . ?
C53 C54 1.270(12) . ?
C54 C55 1.431(15) . ?
C61 C62 1.309(17) . ?
C65 C66 1.312(18) . ?
C68 C69 1.347(16) . ?
S1 O92 1.394(8) . ?
S1 O91 1.401(7) . ?
S1 O93 1.437(10) . ?
S1 C90 1.782(12) . ?
C90 F3 1.262(12) . ?
C90 F2 1.312(12) . ?
C90 F1 1.336(15) . ?
S2 O94 1.299(10) . ?
S2 O96 1.339(9) . ?
S2 O95 1.364(11) . ?
S2 C91 1.790(12) . ?
C91 F4 1.224(12) . ?
C91 F6 1.229(14) . ?
C91 F5 1.232(14) . ?
